data_1552041
loop_
_publ_author_name
'Yang Li'
'Ying Li'
'Baomin Wang'
'Yi Luo'
'Dawei Yang'
'Peng Tong'
'Jinfeng Zhao'
'Lun Luo'
'Yuhan Zhou'
'Si Chen'
'Fang Cheng'
'Jingping Qu'

_publ_section_title
;
 Ammonia formation by a thiolate-bridged diiron amide complex as a
 nitrogenase mimic
;
_journal_name_full 'Nature Chemistry'
_journal_page_first 320
_journal_page_last 326
_journal_paper_doi 10.1038/nchem.1594
_journal_volume 5
_journal_year 2013
_chemical_formula_sum 'C27 H38 Fe2 N2 S2'
_chemical_formula_weight 566.41
_space_group_IT_number 36
_space_group_name_Hall 'C 2c -2'
_space_group_name_H-M_alt 'C m c 21'
_symmetry_cell_setting orthorhombic
_symmetry_space_group_name_H-M 'C m c 21'
_atom_sites_solution_hydrogens geom
_atom_sites_solution_primary direct
_atom_sites_solution_secondary difmap
_cell_angle_alpha 90.00
_cell_angle_beta 90.00
_cell_angle_gamma 90.00
_cell_formula_units_Z 4
_cell_length_a 20.976(14)
_cell_length_b 8.383(5)
_cell_length_c 15.189(10)
_cell_measurement_temperature 293(2)
_cell_volume 2671(3)
_computing_cell_refinement 'Bruker SMART'
_computing_data_collection 'Bruker SMART'
_computing_data_reduction 'Bruker SMART'
_computing_molecular_graphics 'Bruker SHELXTL'
_computing_publication_material 'Bruker SHELXTL'
_computing_structure_refinement 'Bruker SHELXTL'
_computing_structure_solution 'Bruker SHELXTL'
_diffrn_ambient_temperature 293(2)
_diffrn_measured_fraction_theta_full 0.998
_diffrn_measured_fraction_theta_max 0.998
_diffrn_measurement_device_type 'CCD area detector'
_diffrn_measurement_method 'phi and omega scans'
_diffrn_radiation_monochromator graphite
_diffrn_radiation_source 'fine-focus sealed tube'
_diffrn_radiation_type MoK\a
_diffrn_radiation_wavelength 0.71073
_diffrn_reflns_av_R_equivalents 0.0408
_diffrn_reflns_av_sigmaI/netI 0.0506
_diffrn_reflns_limit_h_max 24
_diffrn_reflns_limit_h_min -21
_diffrn_reflns_limit_k_max 9
_diffrn_reflns_limit_k_min -9
_diffrn_reflns_limit_l_max 17
_diffrn_reflns_limit_l_min -15
_diffrn_reflns_number 5869
_diffrn_reflns_theta_full 25.00
_diffrn_reflns_theta_max 25.00
_diffrn_reflns_theta_min 1.94
_exptl_absorpt_coefficient_mu 1.261
_exptl_absorpt_correction_T_max 0.7113
_exptl_absorpt_correction_T_min 0.6008
_exptl_absorpt_correction_type empirical
_exptl_absorpt_process_details SADABS
_exptl_crystal_colour black
_exptl_crystal_density_diffrn 1.409
_exptl_crystal_density_method 'not measured'
_exptl_crystal_description block
_exptl_crystal_F_000 1192
_exptl_crystal_size_max 0.45
_exptl_crystal_size_mid 0.37
_exptl_crystal_size_min 0.29
_refine_diff_density_max 0.868
_refine_diff_density_min -0.426
_refine_diff_density_rms 0.093
_refine_ls_abs_structure_details 'Flack H D (1983), Acta Cryst. A39, 876-881'
_refine_ls_abs_structure_Flack 0.06(6)
_refine_ls_extinction_method none
_refine_ls_goodness_of_fit_ref 1.050
_refine_ls_hydrogen_treatment 'riding mode'
_refine_ls_matrix_type full
_refine_ls_number_parameters 166
_refine_ls_number_reflns 2057
_refine_ls_number_restraints 32
_refine_ls_restrained_S_all 1.096
_refine_ls_R_factor_all 0.0748
_refine_ls_R_factor_gt 0.0493
_refine_ls_shift/su_max 0.001
_refine_ls_shift/su_mean 0.000
_refine_ls_structure_factor_coef Fsqd
_refine_ls_weighting_details 'calc w=1/[\s^2^(Fo^2^)+(0.0886P)^2^+0.5458P] where P=(Fo^2^+2Fc^2^)/3'
_refine_ls_weighting_scheme calc
_refine_ls_wR_factor_gt 0.1297
_refine_ls_wR_factor_ref 0.1427
_reflns_number_gt 1575
_reflns_number_total 2057
_reflns_threshold_expression >2sigma(I)
_cod_data_source_file nchem.1594-s4.cif
_cod_data_source_block o
_cod_original_sg_symbol_H-M Cmc21
_cod_database_code 1552041

loop_
_symmetry_equiv_pos_as_xyz
'x, y, z'
'-x, -y, z+1/2'
'x, -y, z+1/2'
'-x, y, z'
'x+1/2, y+1/2, z'
'-x+1/2, -y+1/2, z+1/2'
'x+1/2, -y+1/2, z+1/2'
'-x+1/2, y+1/2, z'

loop_
_atom_site_label
_atom_site_type_symbol
_atom_site_fract_x
_atom_site_fract_y
_atom_site_fract_z
_atom_site_U_iso_or_equiv
_atom_site_adp_type
_atom_site_occupancy
_atom_site_symmetry_multiplicity
_atom_site_calc_flag
_atom_site_refinement_flags
_atom_site_disorder_assembly
_atom_site_disorder_group
N1 N 0.0308(2) 0.0970(7) 0.7793(4) 0.0390(13) Uani 1 1 d . . .
Fe1 Fe 0.07684(4) 0.24617(10) 0.84541(12) 0.0327(3) Uani 1 1 d . . .
S1 S 0.0000 0.2266(3) 0.95704(16) 0.0341(6) Uani 1 2 d S . .
S2 S 0.0000 0.4361(3) 0.80737(16) 0.0341(6) Uani 1 2 d S . .
C1 C 0.1521(4) 0.3791(11) 0.9002(7) 0.057(2) Uani 1 1 d . . .
C2 C 0.1550(4) 0.3888(10) 0.8115(7) 0.055(2) Uani 1 1 d . . .
C3 C 0.1633(5) 0.2407(10) 0.7746(6) 0.046(2) Uani 1 1 d . . .
C4 C 0.1643(3) 0.1260(8) 0.8487(9) 0.056(2) Uani 1 1 d . . .
C5 C 0.1563(5) 0.2215(15) 0.9256(8) 0.066(3) Uani 1 1 d U . .
C6 C 0.1521(5) 0.5199(14) 0.9656(8) 0.096(3) Uani 1 1 d U . .
H6A H 0.1952 0.5519 0.9773 0.145 Uiso 1 1 calc R . .
H6B H 0.1321 0.4876 1.0195 0.145 Uiso 1 1 calc R . .
H6C H 0.1290 0.6078 0.9406 0.145 Uiso 1 1 calc R . .
C7 C 0.1521(5) 0.5451(12) 0.7592(8) 0.090(3) Uani 1 1 d U . .
H7A H 0.1943 0.5877 0.7529 0.135 Uiso 1 1 calc R . .
H7B H 0.1258 0.6205 0.7899 0.135 Uiso 1 1 calc R . .
H7C H 0.1343 0.5250 0.7020 0.135 Uiso 1 1 calc R . .
C8 C 0.1738(5) 0.2058(14) 0.6787(8) 0.087(4) Uani 1 1 d U . .
H8A H 0.2185 0.2112 0.6657 0.130 Uiso 1 1 calc R . .
H8B H 0.1513 0.2829 0.6438 0.130 Uiso 1 1 calc R . .
H8C H 0.1582 0.1009 0.6654 0.130 Uiso 1 1 calc R . .
C9 C 0.1757(5) -0.0454(10) 0.8492(10) 0.095(3) Uani 1 1 d U . .
H9A H 0.2207 -0.0652 0.8525 0.142 Uiso 1 1 calc R . .
H9B H 0.1590 -0.0916 0.7962 0.142 Uiso 1 1 calc R . .
H9C H 0.1550 -0.0924 0.8992 0.142 Uiso 1 1 calc R . .
C10 C 0.1565(6) 0.1680(19) 1.0185(9) 0.110(4) Uani 1 1 d U . .
H10A H 0.1993 0.1708 1.0409 0.164 Uiso 1 1 calc R . .
H10B H 0.1404 0.0609 1.0219 0.164 Uiso 1 1 calc R . .
H10C H 0.1300 0.2374 1.0529 0.164 Uiso 1 1 calc R . .
C11 C 0.0000 0.4335(11) 0.9830(6) 0.038(2) Uani 1 2 d S . .
C12 C 0.0000 0.5356(9) 0.9097(6) 0.031(2) Uani 1 2 d S . .
C13 C 0.0000 0.6990(12) 0.9220(7) 0.042(3) Uani 1 2 d S . .
H13A H 0.0000 0.7673 0.8737 0.051 Uiso 1 2 calc SR . .
C14 C 0.0000 0.7614(12) 1.0080(9) 0.056(3) Uani 1 2 d S . .
H14A H 0.0000 0.8712 1.0168 0.067 Uiso 1 2 calc SR . .
C15 C 0.0000 0.6607(13) 1.0784(7) 0.052(3) Uani 1 2 d S . .
H15A H 0.0000 0.7022 1.1352 0.063 Uiso 1 2 calc SR . .
C16 C 0.0000 0.4985(12) 1.0662(7) 0.042(2) Uani 1 2 d S . .
H16A H 0.0000 0.4314 1.1150 0.050 Uiso 1 2 calc SR . .
C17 C 0.0501(6) -0.0293(16) 0.7166(10) 0.044(4) Uani 0.50 1 d P . .
H17A H 0.0129 -0.0835 0.6953 0.066 Uiso 0.50 1 calc PR . .
H17B H 0.0775 -0.1041 0.7459 0.066 Uiso 0.50 1 calc PR . .
H17C H 0.0725 0.0179 0.6681 0.066 Uiso 0.50 1 calc PR . .

loop_
_atom_site_aniso_label
_atom_site_aniso_U_11
_atom_site_aniso_U_22
_atom_site_aniso_U_33
_atom_site_aniso_U_23
_atom_site_aniso_U_13
_atom_site_aniso_U_12
N1 0.043(3) 0.039(3) 0.035(3) -0.002(2) 0.007(2) 0.003(3)
Fe1 0.0361(5) 0.0340(4) 0.0280(5) -0.0005(4) 0.0014(6) 0.0004(4)
S1 0.0411(13) 0.0346(13) 0.0266(13) 0.0046(11) 0.000 0.000
S2 0.0471(13) 0.0342(12) 0.0210(11) 0.0024(11) 0.000 0.000
C1 0.041(5) 0.067(6) 0.062(7) -0.024(5) -0.003(4) -0.002(4)
C2 0.044(4) 0.053(5) 0.069(6) 0.001(5) 0.015(4) -0.009(4)
C3 0.034(4) 0.065(6) 0.039(5) -0.007(4) -0.001(4) 0.001(4)
C4 0.031(4) 0.038(4) 0.100(7) -0.004(6) -0.012(6) 0.006(3)
C5 0.032(5) 0.103(9) 0.062(7) 0.035(6) -0.013(4) -0.001(5)
C6 0.087(5) 0.106(5) 0.097(5) -0.028(4) 0.001(4) -0.011(4)
C7 0.088(5) 0.081(5) 0.101(5) 0.023(4) 0.008(4) -0.004(4)
C8 0.077(5) 0.108(5) 0.076(5) -0.014(4) 0.014(4) -0.003(4)
C9 0.087(5) 0.079(5) 0.119(5) -0.001(5) -0.006(4) 0.006(4)
C10 0.104(6) 0.129(6) 0.095(5) 0.020(5) -0.013(4) 0.005(5)
C11 0.045(6) 0.039(5) 0.031(6) 0.004(4) 0.000 0.000
C12 0.035(5) 0.026(5) 0.031(6) -0.006(4) 0.000 0.000
C13 0.053(7) 0.032(5) 0.043(7) 0.001(5) 0.000 0.000
C14 0.088(9) 0.037(6) 0.043(8) -0.019(5) 0.000 0.000
C15 0.075(8) 0.050(7) 0.032(7) -0.013(5) 0.000 0.000
C16 0.068(7) 0.038(5) 0.020(5) 0.004(4) 0.000 0.000
C17 0.037(7) 0.048(9) 0.047(10) -0.008(7) 0.004(6) 0.012(6)

loop_
_atom_type_symbol
_atom_type_description
_atom_type_scat_dispersion_real
_atom_type_scat_dispersion_imag
_atom_type_scat_source
C C 0.0033 0.0016 'International Tables Vol C Tables 4.2.6.8 and 6.1.1.4'
H H 0.0000 0.0000 'International Tables Vol C Tables 4.2.6.8 and 6.1.1.4'
N N 0.0061 0.0033 'International Tables Vol C Tables 4.2.6.8 and 6.1.1.4'
S S 0.1246 0.1234 'International Tables Vol C Tables 4.2.6.8 and 6.1.1.4'
Fe Fe 0.3463 0.8444 'International Tables Vol C Tables 4.2.6.8 and 6.1.1.4'

loop_
_geom_angle_atom_site_label_1
_geom_angle_atom_site_label_2
_geom_angle_atom_site_label_3
_geom_angle
_geom_angle_site_symmetry_1
_geom_angle_site_symmetry_3
N1 N1 C17 105.9(6) 4 .
N1 N1 Fe1 121.04(16) 4 .
C17 N1 Fe1 133.0(6) . .
N1 Fe1 C5 131.5(4) . .
N1 Fe1 C2 130.8(4) . .
C5 Fe1 C2 64.7(4) . .
N1 Fe1 C4 98.2(3) . .
C5 Fe1 C4 40.0(4) . .
C2 Fe1 C4 66.1(3) . .
N1 Fe1 C1 162.4(3) . .
C5 Fe1 C1 38.5(4) . .
C2 Fe1 C1 37.6(4) . .
C4 Fe1 C1 65.7(4) . .
N1 Fe1 C3 98.9(3) . .
C5 Fe1 C3 66.8(3) . .
C2 Fe1 C3 38.1(3) . .
C4 Fe1 C3 41.3(4) . .
C1 Fe1 C3 64.4(3) . .
N1 Fe1 S2 88.10(19) . .
C5 Fe1 S2 140.1(4) . .
C2 Fe1 S2 95.1(3) . .
C4 Fe1 S2 159.7(3) . .
C1 Fe1 S2 104.7(3) . .
C3 Fe1 S2 118.8(3) . .
N1 Fe1 S1 89.25(18) . .
C5 Fe1 S1 96.9(3) . .
C2 Fe1 S1 139.1(3) . .
C4 Fe1 S1 123.4(4) . .
C1 Fe1 S1 105.5(3) . .
C3 Fe1 S1 163.4(3) . .
S2 Fe1 S1 75.67(8) . .
C11 S1 Fe1 95.3(2) . 4
C11 S1 Fe1 95.3(2) . .
Fe1 S1 Fe1 86.83(11) 4 .
C12 S2 Fe1 96.0(2) . 4
C12 S2 Fe1 96.0(2) . .
Fe1 S2 Fe1 87.15(10) 4 .
C2 C1 C5 109.4(9) . .
C2 C1 C6 126.6(10) . .
C5 C1 C6 123.6(11) . .
C2 C1 Fe1 70.8(5) . .
C5 C1 Fe1 69.5(6) . .
C6 C1 Fe1 131.3(7) . .
C1 C2 C3 111.0(9) . .
C1 C2 C7 124.5(10) . .
C3 C2 C7 124.5(10) . .
C1 C2 Fe1 71.7(6) . .
C3 C2 Fe1 71.6(5) . .
C7 C2 Fe1 125.8(7) . .
C2 C3 C4 106.2(8) . .
C2 C3 C8 126.2(9) . .
C4 C3 C8 127.5(8) . .
C2 C3 Fe1 70.3(5) . .
C4 C3 Fe1 68.8(5) . .
C8 C3 Fe1 128.6(7) . .
C5 C4 C9 124.7(13) . .
C5 C4 C3 104.8(6) . .
C9 C4 C3 130.3(12) . .
C5 C4 Fe1 69.3(5) . .
C9 C4 Fe1 128.3(6) . .
C3 C4 Fe1 70.0(5) . .
C1 C5 C4 108.5(9) . .
C1 C5 C10 123.8(13) . .
C4 C5 C10 127.6(12) . .
C1 C5 Fe1 71.9(5) . .
C4 C5 Fe1 70.7(5) . .
C10 C5 Fe1 126.3(8) . .
C16 C11 C12 119.1(9) . .
C16 C11 S1 126.1(8) . .
C12 C11 S1 114.8(7) . .
C13 C12 C11 119.8(8) . .
C13 C12 S2 125.9(7) . .
C11 C12 S2 114.2(6) . .
C12 C13 C14 119.6(10) . .
C15 C14 C13 119.9(9) . .
C14 C15 C16 120.5(10) . .
C15 C16 C11 121.1(10) . .

loop_
_geom_bond_atom_site_label_1
_geom_bond_atom_site_label_2
_geom_bond_distance
_geom_bond_site_symmetry_2
N1 N1 1.292(10) 4
N1 C17 1.479(14) .
N1 Fe1 1.873(6) .
Fe1 C5 2.074(11) .
Fe1 C2 2.093(8) .
Fe1 C4 2.093(7) .
Fe1 C1 2.104(8) .
Fe1 C3 2.109(10) .
Fe1 S2 2.338(2) .
Fe1 S1 2.345(2) .
S1 C11 1.778(9) .
S1 Fe1 2.345(2) 4
S2 C12 1.764(9) .
S2 Fe1 2.338(2) 4
C1 C2 1.352(13) .
C1 C5 1.379(13) .
C1 C6 1.542(14) .
C2 C3 1.373(12) .
C2 C7 1.533(13) .
C3 C4 1.481(14) .
C3 C8 1.502(15) .
C4 C5 1.425(15) .
C4 C9 1.457(11) .
C5 C10 1.481(16) .
C11 C16 1.377(13) .
C11 C12 1.404(11) .
C12 C13 1.383(12) .
C13 C14 1.407(17) .
C14 C15 1.362(18) .
C15 C16 1.372(14) .
